data_2204156
loop_
_publ_author_name
'Din, Laily B.'
'Abdullah, Aryanti'
'Tan, S. L. '
' Said, Ikram M.'
'Yamin, Bohari M.'

_publ_section_title
;
 Dehydrogoniothalamin
;
_journal_issue 9
_journal_name_full 'Acta Crystallographica Section E'
_journal_page_first o1515
_journal_page_last o1517
_journal_paper_doi 10.1107/S1600536804019087
_journal_volume 60
_journal_year 2004
_chemical_formula_iupac 'C13 H10 O2'
_chemical_formula_moiety 'C13 H10 O2'
_chemical_formula_sum 'C13 H10 O2'
_chemical_formula_weight 198.21
_chemical_melting_point .115E-113
_chemical_name_common 6-Styryl-pyran-2-one
_chemical_name_systematic
;
Dehydrogoniothalamin
;
_space_group_IT_number 61
_symmetry_cell_setting orthorhombic
_symmetry_space_group_name_Hall '-P 2ac 2ab'
_symmetry_space_group_name_H-M 'P b c a'
_atom_sites_solution_hydrogens geom
_atom_sites_solution_primary direct
_atom_sites_solution_secondary difmap
_audit_creation_method SHELXL-97
_cell_angle_alpha 90.00
_cell_angle_beta 90.00
_cell_angle_gamma 90.00
_cell_formula_units_Z 8
_cell_length_a 10.0406(15)
_cell_length_b 13.420(2)
_cell_length_c 15.040(2)
_cell_measurement_reflns_used 3875
_cell_measurement_temperature 273(2)
_cell_measurement_theta_max 27.5
_cell_measurement_theta_min 2.7
_cell_volume 2026.6(5)
_computing_cell_refinement 'SAINT (Siemens, 1996)'
_computing_data_collection 'SMART (Siemens, 1996)'
_computing_data_reduction SAINT
_computing_molecular_graphics SHELXTL
_computing_publication_material
;
SHELXTL, PARST (Nardelli, 1995) and PLATON (Spek, 2003)
;
_computing_structure_refinement SHELXTL
_computing_structure_solution 'SHELXTL (Sheldrick, 1997)'
_diffrn_ambient_temperature 273(2)
_diffrn_detector_area_resol_mean 83.66
_diffrn_measured_fraction_theta_full 0.99
_diffrn_measured_fraction_theta_max 0.99
_diffrn_measurement_device_type
;
Bruker SMART APEX area-detector diffractometer
;
_diffrn_measurement_method '\w scan'
_diffrn_radiation_monochromator graphite
_diffrn_radiation_source 'fine-focus sealed tube'
_diffrn_radiation_type MoK\a
_diffrn_radiation_wavelength 0.71073
_diffrn_reflns_av_R_equivalents 0.0319
_diffrn_reflns_av_sigmaI/netI 0.0249
_diffrn_reflns_limit_h_max 8
_diffrn_reflns_limit_h_min -12
_diffrn_reflns_limit_k_max 16
_diffrn_reflns_limit_k_min -17
_diffrn_reflns_limit_l_max 17
_diffrn_reflns_limit_l_min -19
_diffrn_reflns_number 11115
_diffrn_reflns_theta_full 27.6
_diffrn_reflns_theta_max 27.5
_diffrn_reflns_theta_min 2.7
_diffrn_standards_decay_% 0
_diffrn_standards_interval_count 0
_diffrn_standards_interval_time 0
_diffrn_standards_number 0
_exptl_absorpt_coefficient_mu 0.087
_exptl_absorpt_correction_T_max 0.963
_exptl_absorpt_correction_T_min 0.957
_exptl_absorpt_correction_type multi-scan
_exptl_absorpt_process_details '(SADABS; Sheldrick, 1996)'
_exptl_crystal_colour colourless
_exptl_crystal_density_diffrn 1.299
_exptl_crystal_density_method 'not measured'
_exptl_crystal_description block
_exptl_crystal_F_000 832
_exptl_crystal_size_max 0.50
_exptl_crystal_size_mid 0.46
_exptl_crystal_size_min 0.43
_refine_diff_density_max 0.21
_refine_diff_density_min -0.21
_refine_ls_extinction_method none
_refine_ls_goodness_of_fit_ref 1.049
_refine_ls_hydrogen_treatment constr
_refine_ls_matrix_type full
_refine_ls_number_parameters 136
_refine_ls_number_reflns 2304
_refine_ls_number_restraints 0
_refine_ls_restrained_S_all 1.049
_refine_ls_R_factor_all 0.057
_refine_ls_R_factor_gt 0.044
_refine_ls_shift/su_max <0.001
_refine_ls_shift/su_mean 0.000
_refine_ls_structure_factor_coef Fsqd
_refine_ls_weighting_details 'calc w=1/[\s^2^(Fo^2^)+(0.0605P)^2^+0.3022P] where P=(Fo^2^+2Fc^2^)/3'
_refine_ls_weighting_scheme calc
_refine_ls_wR_factor_gt 0.113
_refine_ls_wR_factor_ref 0.126
_reflns_number_gt 1819
_reflns_number_total 2304
_reflns_threshold_expression 'I >2\s(I)'
_cod_data_source_file cv6351.cif
_cod_data_source_block I
_cod_depositor_comments
;
The following automatic conversions were performed:
'_symmetry_cell_setting' value 'Orthorhombic' changed to 'orthorhombic'
according to '/home/saulius/struct/CIF-dictionaries/cif_core.dic'
dictionary named 'cif_core.dic' version 2.4.1 from 2010-06-29.

Automatic conversion script
Id: cif_fix_enum 1527 2010-12-29 10:47:43Z saulius 

The following automatic conversions were performed:

'_symmetry_cell_setting' value 'Orthorhombic' changed to
'orthorhombic' according to
/home/saulius/struct/CIF-dictionaries/cif_core.dic dictionary named
'cif_core.dic' version 2.4.1 from 2010-06-29.

Automatic conversion script
Id: cif_fix_values 1715 2011-07-08 13:25:40Z adriana 
;
_cod_original_cell_volume 2026.5(5)
_cod_original_sg_symbol_H-M Pbca
_cod_database_code 2204156
_cod_database_fobs_code 2204156

loop_
_symmetry_equiv_pos_as_xyz
'x, y, z'
'-x+1/2, -y, z+1/2'
'-x, y+1/2, -z+1/2'
'x+1/2, -y+1/2, -z'
'-x, -y, -z'
'x-1/2, y, -z-1/2'
'x, -y-1/2, z-1/2'
'-x-1/2, y-1/2, z'

loop_
_atom_site_label
_atom_site_fract_x
_atom_site_fract_y
_atom_site_fract_z
_atom_site_U_iso_or_equiv
_atom_site_adp_type
_atom_site_calc_flag
_atom_site_refinement_flags
_atom_site_occupancy
_atom_site_type_symbol
O1 0.14650(9) 0.82654(6) 0.08561(7) 0.0551(3) Uani d . 1 O
O2 0.18276(12) 0.67893(8) 0.02690(10) 0.0889(4) Uani d . 1 O
C2 0.23305(14) 0.75046(10) 0.06129(10) 0.0588(4) Uani d . 1 C
C3 0.37053(14) 0.76655(11) 0.08026(10) 0.0605(4) Uani d . 1 C
H3A 0.4328 0.7187 0.0637 0.073 Uiso calc R 1 H
C4 0.41131(14) 0.84918(12) 0.12147(10) 0.0641(4) Uani d . 1 C
H4A 0.5012 0.8578 0.1342 0.077 Uiso calc R 1 H
C5 0.31883(14) 0.92371(11) 0.14596(10) 0.0603(4) Uani d . 1 C
H5A 0.3475 0.9808 0.1753 0.072 Uiso calc R 1 H
C6 0.18918(13) 0.91148(9) 0.12661(8) 0.0505(3) Uani d . 1 C
C7 0.08523(14) 0.98275(10) 0.14486(9) 0.0547(3) Uani d . 1 C
H7A 0.1085 1.0396 0.1767 0.066 Uiso calc R 1 H
C8 -0.04138(14) 0.97384(9) 0.11986(9) 0.0526(3) Uani d . 1 C
H8A -0.0641 0.9157 0.0898 0.063 Uiso calc R 1 H
C9 -0.14868(12) 1.04589(9) 0.13466(8) 0.0488(3) Uani d . 1 C
C10 -0.27362(14) 1.02825(11) 0.09762(9) 0.0593(4) Uani d . 1 C
H10A -0.2883 0.9699 0.0657 0.071 Uiso calc R 1 H
C11 -0.37574(15) 1.09593(13) 0.10764(11) 0.0679(4) Uani d . 1 C
H11A -0.4586 1.0830 0.0825 0.082 Uiso calc R 1 H
C12 -0.35577(15) 1.18240(11) 0.15454(11) 0.0682(4) Uani d . 1 C
H12A -0.4244 1.2284 0.1606 0.082 Uiso calc R 1 H
C13 -0.23345(16) 1.20048(11) 0.19260(10) 0.0657(4) Uani d . 1 C
H13A -0.2199 1.2587 0.2249 0.079 Uiso calc R 1 H
C14 -0.13079(14) 1.13306(10) 0.18333(9) 0.0563(3) Uani d . 1 C
H14A -0.0489 1.1460 0.2098 0.068 Uiso calc R 1 H

loop_
_atom_site_aniso_label
_atom_site_aniso_U_11
_atom_site_aniso_U_22
_atom_site_aniso_U_33
_atom_site_aniso_U_12
_atom_site_aniso_U_13
_atom_site_aniso_U_23
O1 0.0468(5) 0.0461(5) 0.0724(6) -0.0002(4) 0.0020(4) -0.0084(4)
O2 0.0710(7) 0.0618(7) 0.1339(11) 0.0017(5) -0.0016(7) -0.0350(7)
C2 0.0558(8) 0.0500(7) 0.0705(9) 0.0035(6) 0.0047(6) -0.0043(6)
C3 0.0521(7) 0.0608(8) 0.0686(8) 0.0097(6) 0.0050(6) 0.0015(7)
C4 0.0459(7) 0.0732(9) 0.0732(9) -0.0012(7) -0.0025(6) 0.0045(8)
C5 0.0566(8) 0.0570(8) 0.0673(8) -0.0073(6) -0.0041(6) -0.0055(7)
C6 0.0534(7) 0.0447(7) 0.0534(7) -0.0027(6) 0.0013(6) -0.0001(5)
C7 0.0594(8) 0.0455(7) 0.0592(7) -0.0007(6) 0.0024(6) -0.0052(6)
C8 0.0592(8) 0.0429(7) 0.0557(7) -0.0015(6) 0.0033(6) -0.0030(5)
C9 0.0524(7) 0.0450(7) 0.0491(7) -0.0012(5) 0.0048(5) 0.0029(5)
C10 0.0584(8) 0.0564(8) 0.0631(8) -0.0044(6) -0.0002(6) -0.0008(6)
C11 0.0522(8) 0.0768(10) 0.0748(9) 0.0006(7) 0.0020(7) 0.0143(8)
C12 0.0635(9) 0.0642(9) 0.0769(10) 0.0154(7) 0.0199(7) 0.0156(8)
C13 0.0768(10) 0.0516(8) 0.0688(9) 0.0047(7) 0.0168(7) -0.0044(6)
C14 0.0580(8) 0.0523(8) 0.0585(7) -0.0006(6) 0.0032(6) -0.0046(6)

loop_
_atom_type_symbol
_atom_type_description
_atom_type_scat_dispersion_real
_atom_type_scat_dispersion_imag
_atom_type_scat_source
C C 0.0033 0.0016 'International Tables Vol C Tables 4.2.6.8 and 6.1.1.4'
H H 0.0000 0.0000 'International Tables Vol C Tables 4.2.6.8 and 6.1.1.4'
O O 0.0106 0.0060 'International Tables Vol C Tables 4.2.6.8 and 6.1.1.4'

loop_
_geom_angle_atom_site_label_1
_geom_angle_atom_site_label_2
_geom_angle_atom_site_label_3
_geom_angle
C6 O1 C2 122.42(11)
O2 C2 O1 115.94(13)
O2 C2 C3 127.87(14)
O1 C2 C3 116.19(12)
C4 C3 C2 121.04(13)
C4 C3 H3A 119.5
C2 C3 H3A 119.5
C3 C4 C5 120.48(13)
C3 C4 H4A 119.8
C5 C4 H4A 119.8
C6 C5 C4 119.56(13)
C6 C5 H5A 120.2
C4 C5 H5A 120.2
C5 C6 O1 120.26(12)
C5 C6 C7 125.36(13)
O1 C6 C7 114.37(11)
C8 C7 C6 125.30(12)
C8 C7 H7A 117.4
C6 C7 H7A 117.4
C7 C8 C9 126.89(12)
C7 C8 H8A 116.6
C9 C8 H8A 116.6
C14 C9 C10 118.00(12)
C14 C9 C8 122.68(12)
C10 C9 C8 119.31(12)
C11 C10 C9 120.96(14)
C11 C10 H10A 119.5
C9 C10 H10A 119.5
C12 C11 C10 120.31(14)
C12 C11 H11A 119.8
C10 C11 H11A 119.8
C11 C12 C13 119.54(14)
C11 C12 H12A 120.2
C13 C12 H12A 120.2
C12 C13 C14 120.62(14)
C12 C13 H13A 119.7
C14 C13 H13A 119.7
C13 C14 C9 120.56(14)
C13 C14 H14A 119.7
C9 C14 H14A 119.7

loop_
_geom_bond_atom_site_label_1
_geom_bond_atom_site_label_2
_geom_bond_distance
_geom_bond_publ_flag
O1 C6 1.3650(15) yes
O1 C2 1.3897(16) yes
O2 C2 1.2016(17) yes
C2 C3 1.426(2) yes
C3 C4 1.335(2) yes
C3 H3A 0.9300 ?
C4 C5 1.414(2) yes
C4 H4A 0.9300 ?
C5 C6 1.3440(19) yes
C5 H5A 0.9300 ?
C6 C7 1.4421(18) ?
C7 C8 1.3311(19) yes
C7 H7A 0.9300 ?
C8 C9 1.4645(18) ?
C8 H8A 0.9300 ?
C9 C14 1.3916(18) ?
C9 C10 1.3928(19) ?
C10 C11 1.378(2) ?
C10 H10A 0.9300 ?
C11 C12 1.373(2) ?
C11 H11A 0.9300 ?
C12 C13 1.376(2) ?
C12 H12A 0.9300 ?
C13 C14 1.379(2) ?
C13 H13A 0.9300 ?
C14 H14A 0.9300 ?

loop_
_geom_hbond_atom_site_label_D
_geom_hbond_atom_site_label_H
_geom_hbond_atom_site_label_A
_geom_hbond_site_symmetry_A
_geom_hbond_distance_DH
_geom_hbond_distance_HA
_geom_hbond_distance_DA
_geom_hbond_angle_DHA
_geom_hbond_publ_flag
C8 H8A O1 1_555 0.93 2.43 2.7806(16) 102 yes
C10 H10A O2 4_465 0.93 2.45 3.381(2) 176 yes

loop_
_geom_torsion_atom_site_label_1
_geom_torsion_atom_site_label_2
_geom_torsion_atom_site_label_3
_geom_torsion_atom_site_label_4
_geom_torsion
_geom_torsion_publ_flag
C6 O1 C2 O2 178.88(13) yes
C6 O1 C2 C3 -0.99(19) yes
O2 C2 C3 C4 -177.94(16) yes
O1 C2 C3 C4 1.9(2) yes
C2 C3 C4 C5 -1.1(2) ?
C3 C4 C5 C6 -0.7(2) yes
C4 C5 C6 O1 1.7(2) ?
C4 C5 C6 C7 -177.73(13) yes
C2 O1 C6 C5 -0.77(19) yes
C2 O1 C6 C7 178.68(11) ?
C5 C6 C7 C8 174.75(14) ?
O1 C6 C7 C8 -4.7(2) ?
C6 C7 C8 C9 -177.93(12) ?
C7 C8 C9 C14 -4.0(2) ?
C7 C8 C9 C10 174.82(13) ?
C14 C9 C10 C11 1.1(2) ?
C8 C9 C10 C11 -177.84(12) ?
C9 C10 C11 C12 0.0(2) ?
C10 C11 C12 C13 -0.9(2) ?
C11 C12 C13 C14 0.6(2) ?
C12 C13 C14 C9 0.6(2) ?
C10 C9 C14 C13 -1.37(19) ?
C8 C9 C14 C13 177.50(12) ?

loop_
_cod_related_entry_id
_cod_related_entry_database
_cod_related_entry_code
1 ChemSpider 30654761
